data_1562244
loop_
_publ_author_name
'Zhu, Yu'
'Wang, Yan-Mei'
'Xu, Ji'
'Liu, Pan'
'Weththasinha, H.A.B.M.D.'
'Wu, Yun-Long'
'Lu, Xiao-Qing'
'Xie, Ji-Min'

_publ_section_title
;
 Syntheses, structures, molecular and cationic recognitions and catalytic
 properties of two lanthanide coordination polymers based on a flexible
 tricarboxylate
;
_journal_name_full 'Journal of Solid State Chemistry'
_journal_page_first 259
_journal_page_last 264
_journal_paper_doi 10.1016/j.jssc.2014.07.029
_journal_volume 219
_journal_year 2014
_chemical_formula_sum 'C9 H10 N3 Nd O10 S3'
_chemical_formula_weight 560.62
_space_group_IT_number 14
_space_group_name_Hall '-P 2ybc'
_space_group_name_H-M_alt 'P 1 21/c 1'
_symmetry_cell_setting monoclinic
_symmetry_space_group_name_H-M 'P 1 21/c 1'
_atom_sites_solution_hydrogens geom
_atom_sites_solution_primary direct
_atom_sites_solution_secondary difmap
_cell_angle_alpha 90.00
_cell_angle_beta 121.07(2)
_cell_angle_gamma 90.00
_cell_formula_units_Z 4
_cell_length_a 8.7281(17)
_cell_length_b 14.495(3)
_cell_length_c 15.445(5)
_cell_measurement_reflns_used 7391
_cell_measurement_temperature 193(2)
_cell_measurement_theta_max 28.6499
_cell_measurement_theta_min 2.7244
_cell_volume 1673.7(8)
_computing_structure_refinement 'SHELXL-97 (Sheldrick, 1997)'
_computing_structure_solution 'SHELXS-97 (Sheldrick, 1990)'
_diffrn_ambient_temperature 193(2)
_diffrn_measured_fraction_theta_full 0.956
_diffrn_measured_fraction_theta_max 0.956
_diffrn_measurement_method '\\\\\\\\w scans'
_diffrn_radiation_monochromator graphite
_diffrn_radiation_source 'fine-focus sealed tube'
_diffrn_radiation_type MoK\a
_diffrn_radiation_wavelength 0.71073
_diffrn_reflns_av_R_equivalents 0.0241
_diffrn_reflns_av_sigmaI/netI 0.0351
_diffrn_reflns_limit_h_max 9
_diffrn_reflns_limit_h_min -10
_diffrn_reflns_limit_k_max 17
_diffrn_reflns_limit_k_min -15
_diffrn_reflns_limit_l_max 14
_diffrn_reflns_limit_l_min -18
_diffrn_reflns_number 6903
_diffrn_reflns_theta_full 25.00
_diffrn_reflns_theta_max 25.00
_diffrn_reflns_theta_min 3.07
_diffrn_standards_decay_% 0
_diffrn_standards_interval_time 0
_diffrn_standards_number 0
_exptl_absorpt_coefficient_mu 3.535
_exptl_absorpt_correction_T_max 0.5383
_exptl_absorpt_correction_T_min 0.5102
_exptl_absorpt_correction_type multi-scan
_exptl_absorpt_process_details 'CrystalClear (Rigaku, 2007)'
_exptl_crystal_colour white
_exptl_crystal_density_diffrn 2.225
_exptl_crystal_density_method 'not measured'
_exptl_crystal_description block
_exptl_crystal_F_000 1092
_exptl_crystal_size_max 0.22
_exptl_crystal_size_mid 0.22
_exptl_crystal_size_min 0.20
_refine_diff_density_max 7.340
_refine_diff_density_min -7.324
_refine_diff_density_rms 0.470
_refine_ls_extinction_method none
_refine_ls_goodness_of_fit_ref 1.086
_refine_ls_hydrogen_treatment mixed
_refine_ls_matrix_type full
_refine_ls_number_parameters 181
_refine_ls_number_reflns 2823
_refine_ls_number_restraints 84
_refine_ls_restrained_S_all 1.164
_refine_ls_R_factor_all 0.1459
_refine_ls_R_factor_gt 0.1414
_refine_ls_shift/su_max 0.002
_refine_ls_shift/su_mean 0.000
_refine_ls_structure_factor_coef Fsqd
_refine_ls_weighting_details 'calc w=1/[\s^2^(Fo^2^)+(0.0000P)^2^+452.3198P] where P=(Fo^2^+2Fc^2^)/3'
_refine_ls_weighting_scheme calc
_refine_ls_wR_factor_gt 0.3259
_refine_ls_wR_factor_ref 0.3278
_reflns_number_gt 2578
_reflns_number_total 2823
_reflns_threshold_expression >2sigma(I)
_cod_data_source_file JSSC-2014-219-259.cif
_cod_data_source_block s2
_cod_original_cell_volume 1673.7(7)
_cod_original_sg_symbol_H-M 'P 21/c'
_cod_database_code 1562244

loop_
_symmetry_equiv_pos_as_xyz
'x, y, z'
'-x, y+1/2, -z+1/2'
'-x, -y, -z'
'x, -y-1/2, z-1/2'

loop_
_atom_site_label
_atom_site_type_symbol
_atom_site_fract_x
_atom_site_fract_y
_atom_site_fract_z
_atom_site_U_iso_or_equiv
_atom_site_adp_type
_atom_site_occupancy
_atom_site_symmetry_multiplicity
_atom_site_calc_flag
_atom_site_refinement_flags
_atom_site_disorder_assembly
_atom_site_disorder_group
C3 C 0.7693(2) 0.46739(11) 0.97411(10) 0.024(3) Uani 1 1 d G . .
N3 N 0.7679(2) 0.52671(11) 0.90299(10) 0.023(3) Uani 1 1 d G . .
C2 C 0.7422(2) 0.62077(11) 0.90784(12) 0.0177(4) Uani 1 1 d GU . .
N1 N 0.7179(3) 0.65552(11) 0.98381(12) 0.0106(4) Uani 1 1 d GU . .
C1 C 0.7193(2) 0.59620(12) 1.05494(12) 0.0129(4) Uani 1 1 d GU . .
N2 N 0.7450(2) 0.50214(12) 1.05009(10) 0.0193(4) Uani 1 1 d GU . .
S1 S 0.7428(3) 0.69762(12) 0.82960(14) 0.0198(7) Uani 1 1 d G . .
S3 S 0.6953(3) 0.64241(14) 1.14597(13) 0.0221(8) Uani 1 1 d G . .
O1 O 0.6004(4) 0.53985(17) 0.59122(12) 0.0144(4) Uani 1 1 d GU . .
O2 O 0.4541(3) 0.58508(15) 0.66402(11) 0.0173(4) Uani 1 1 d GU . .
O3 O 0.6781(4) 0.34905(19) 0.56061(14) 0.038(3) Uani 1 1 d G . .
O4 O 0.8607(5) 0.3306(2) 0.50640(19) 0.0154(4) Uani 1 1 d GU . .
O5 O 1.0205(3) 0.53324(16) 1.31218(10) 0.0185(4) Uani 1 1 d GU . .
O6 O 0.8876(4) 0.5111(2) 1.39819(13) 0.026(2) Uani 1 1 d G . .
O7 O 0.5671(5) 0.6245(2) 0.38781(15) 0.030(2) Uani 1 1 d G . .
O8 O 0.8895(5) 0.6518(2) 0.57062(18) 0.0210(4) Uani 1 1 d GU . .
C4 C 0.7021(3) 0.54798(17) 1.22101(13) 0.019(3) Uani 1 1 d G . .
H4A H 0.6163 0.5595 1.2419 0.023 Uiso 1 1 calc R . .
H4B H 0.6631 0.4932 1.1790 0.023 Uiso 1 1 calc R . .
C5 C 0.7611(5) 0.6267(3) 0.7404(3) 0.0058(4) Uani 1 1 d U . .
H5A H 0.8055 0.6649 0.7065 0.007 Uiso 1 1 calc R . .
H5B H 0.8510 0.5800 0.7779 0.007 Uiso 1 1 calc R . .
C7 C 0.7647(5) 0.2970(3) 0.5391(3) 0.0140(4) Uani 1 1 d RU . .
C8 C 0.5977(5) 0.5796(3) 0.6621(3) 0.0069(4) Uani 1 1 d RU . .
C9 C 0.8764(5) 0.5283(3) 1.3118(3) 0.031(3) Uani 1 1 d R . .
O10 O 0.7627(5) 0.1835(3) 0.7717(3) 0.039(3) Uani 1 1 d R . .
H47A H 0.6553 0.1867 0.7755 0.047 Uiso 1 1 d R . .
H47B H 0.8536 0.1434 0.8225 0.047 Uiso 1 1 d R . .
O11 O 0.789(2) 0.3869(11) 0.7675(10) 0.097(5) Uani 1 1 d . . .
C46 C 0.7664(16) 0.3050(10) 1.0545(9) 0.0301(4) Uani 1 1 d U . .
H46A H 0.8634 0.3218 1.1215 0.036 Uiso 1 1 calc R . .
H46B H 0.6544 0.3249 1.0475 0.036 Uiso 1 1 calc R . .
S4 S 0.7971(4) 0.3582(2) 0.9594(2) 0.0215(8) Uani 1 1 d . . .
Nd1 Nd 0.75639(7) 0.49447(4) 0.50426(4) 0.01686(13) Uani 1 1 d U . .

loop_
_atom_site_aniso_label
_atom_site_aniso_U_11
_atom_site_aniso_U_22
_atom_site_aniso_U_33
_atom_site_aniso_U_23
_atom_site_aniso_U_13
_atom_site_aniso_U_12
C3 0.041(5) 0.018(6) 0.013(4) 0.006(4) 0.014(3) 0.003(5)
N3 0.043(4) 0.011(4) 0.020(3) -0.001(3) 0.019(3) 0.000(4)
C2 0.0177(5) 0.0177(5) 0.0175(5) 0.0000(4) 0.0090(3) 0.0000(4)
N1 0.0106(5) 0.0107(5) 0.0105(5) 0.0000(4) 0.0055(3) -0.0002(4)
C1 0.0130(5) 0.0130(5) 0.0128(5) -0.0001(4) 0.0067(3) 0.0001(4)
N2 0.0194(5) 0.0191(5) 0.0192(5) -0.0001(4) 0.0100(3) -0.0001(4)
S1 0.0334(11) 0.0184(13) 0.0131(9) 0.0039(9) 0.0159(7) 0.0050(11)
S3 0.0415(11) 0.0193(14) 0.0127(9) -0.0062(9) 0.0191(7) -0.0030(11)
O1 0.0145(5) 0.0144(5) 0.0143(5) -0.0001(4) 0.0075(3) 0.0001(4)
O2 0.0174(5) 0.0173(5) 0.0172(5) 0.0000(4) 0.0089(3) 0.0002(4)
O3 0.049(4) 0.028(5) 0.058(4) 0.005(4) 0.041(3) 0.003(4)
O4 0.0153(5) 0.0154(5) 0.0154(5) -0.0001(4) 0.0077(3) 0.0001(4)
O5 0.0186(5) 0.0185(5) 0.0183(5) 0.0001(4) 0.0095(3) 0.0001(4)
O6 0.035(3) 0.034(5) 0.017(3) -0.015(3) 0.018(2) -0.024(3)
O7 0.057(4) 0.010(4) 0.035(3) 0.008(3) 0.033(2) 0.000(3)
O8 0.0211(5) 0.0209(5) 0.0209(5) 0.0000(4) 0.0107(3) -0.0001(4)
C4 0.021(4) 0.026(6) 0.018(4) 0.007(4) 0.015(3) 0.008(4)
C5 0.0058(5) 0.0058(5) 0.0057(5) 0.0000(4) 0.0030(3) 0.0000(4)
C7 0.0140(5) 0.0140(5) 0.0140(5) -0.0001(4) 0.0072(3) 0.0000(4)
C8 0.0070(5) 0.0069(5) 0.0068(5) -0.0001(4) 0.0036(3) 0.0001(4)
C9 0.062(5) 0.019(6) 0.034(4) -0.009(4) 0.040(3) -0.011(5)
O10 0.044(4) 0.049(6) 0.039(4) 0.017(4) 0.031(3) 0.015(4)
O11 0.164(9) 0.074(8) 0.082(6) -0.040(6) 0.085(5) -0.064(8)
C46 0.0301(5) 0.0300(5) 0.0301(5) 0.0000(5) 0.0155(3) 0.0000(5)
S4 0.0325(12) 0.0124(13) 0.0187(10) -0.0020(10) 0.0125(8) -0.0020(11)
Nd1 0.02363(17) 0.0142(2) 0.02093(17) -0.0120(2) 0.01730(12) -0.0153(2)

loop_
_atom_type_symbol
_atom_type_description
_atom_type_scat_dispersion_real
_atom_type_scat_dispersion_imag
_atom_type_scat_source
C C 0.0033 0.0016 'International Tables Vol C Tables 4.2.6.8 and 6.1.1.4'
H H 0.0000 0.0000 'International Tables Vol C Tables 4.2.6.8 and 6.1.1.4'
N N 0.0061 0.0033 'International Tables Vol C Tables 4.2.6.8 and 6.1.1.4'
Nd Nd -0.1943 3.0179 'International Tables Vol C Tables 4.2.6.8 and 6.1.1.4'
O O 0.0106 0.0060 'International Tables Vol C Tables 4.2.6.8 and 6.1.1.4'
S S 0.1246 0.1234 'International Tables Vol C Tables 4.2.6.8 and 6.1.1.4'

loop_
_geom_angle_atom_site_label_1
_geom_angle_atom_site_label_2
_geom_angle_atom_site_label_3
_geom_angle
_geom_angle_site_symmetry_1
_geom_angle_site_symmetry_3
N3 C3 N2 120.0 . .
N3 C3 S4 115.51(14) . .
N2 C3 S4 124.49(14) . .
C2 N3 C3 120.0 . .
N3 C2 N1 120.0 . .
N3 C2 S1 124.2 . .
N1 C2 S1 115.7 . .
C1 N1 C2 120.0 . .
N1 C1 N2 120.0 . .
N1 C1 S3 117.7 . .
N2 C1 S3 122.3 . .
C1 N2 C3 120.0 . .
C2 S1 C5 102.22(17) . .
C1 S3 C4 105.3 . .
C8 O1 Nd1 150.9(3) . .
C8 O1 Nd1 91.5(2) . 3_666
Nd1 O1 Nd1 117.38(8) . 3_666
C8 O2 Nd1 98.5(2) . 3_666
C7 O3 Nd1 96.1(3) . .
C7 O4 Nd1 93.3(3) . .
C9 O5 Nd1 100.8(2) . 3_767
C9 O6 Nd1 152.3(3) . 1_556
C9 O6 Nd1 91.9(2) . 3_767
Nd1 O6 Nd1 115.49(7) 1_556 3_767
C9 C4 S3 116.3(2) . .
C9 C4 H4A 108.2 . .
S3 C4 H4A 108.2 . .
C9 C4 H4B 108.2 . .
S3 C4 H4B 108.2 . .
H4A C4 H4B 107.4 . .
C8 C5 S1 117.61(15) . .
C8 C5 H5A 107.9 . .
S1 C5 H5A 107.9 . .
C8 C5 H5B 107.9 . .
S1 C5 H5B 107.9 . .
H5A C5 H5B 107.2 . .
O3 C7 O4 119.5(5) . .
O3 C7 C46 121.4(8) . 4_565
O4 C7 C46 119.0(7) . 4_565
O3 C7 Nd1 59.0(2) . .
O4 C7 Nd1 60.6(2) . .
C46 C7 Nd1 178.7(5) 4_565 .
O1 C8 O2 121.0(3) . .
O1 C8 C5 119.0(2) . .
O2 C8 C5 119.9(2) . .
O1 C8 Nd1 64.1(2) . 3_666
O2 C8 Nd1 56.88(16) . 3_666
C5 C8 Nd1 173.22(9) . 3_666
O5 C9 O6 117.2(3) . .
O5 C9 C4 122.3(4) . .
O6 C9 C4 120.3(4) . .
O5 C9 Nd1 54.98(15) . 3_767
O6 C9 Nd1 62.27(19) . 3_767
C4 C9 Nd1 174.7(3) . 3_767
H47A O10 H47B 113.1 . .
C7 C46 S4 106.7(9) 4_566 .
C7 C46 H46A 110.4 4_566 .
S4 C46 H46A 110.4 . .
C7 C46 H46B 110.4 4_566 .
S4 C46 H46B 110.4 . .
H46A C46 H46B 108.6 . .
C3 S4 C46 101.9(5) . .
O1 Nd1 O6 157.93(15) . 1_554
O1 Nd1 O5 75.52(9) . 3_767
O6 Nd1 O5 114.45(8) 1_554 3_767
O1 Nd1 O3 72.94(7) . .
O6 Nd1 O3 128.39(13) 1_554 .
O5 Nd1 O3 70.40(10) 3_767 .
O1 Nd1 O8 78.71(8) . .
O6 Nd1 O8 84.62(10) 1_554 .
O5 Nd1 O8 76.08(10) 3_767 .
O3 Nd1 O8 140.33(8) . .
O1 Nd1 O4 122.85(11) . .
O6 Nd1 O4 79.19(8) 1_554 .
O5 Nd1 O4 76.78(9) 3_767 .
O3 Nd1 O4 50.85(7) . .
O8 Nd1 O4 138.87(15) . .
O1 Nd1 O7 81.15(10) . .
O6 Nd1 O7 79.09(7) 1_554 .
O5 Nd1 O7 139.57(5) 3_767 .
O3 Nd1 O7 132.51(14) . .
O8 Nd1 O7 67.18(9) . .
O4 Nd1 O7 143.29(9) . .
O1 Nd1 O2 111.59(7) . 3_666
O6 Nd1 O2 72.72(17) 1_554 3_666
O5 Nd1 O2 143.94(14) 3_767 3_666
O3 Nd1 O2 77.99(9) . 3_666
O8 Nd1 O2 139.40(8) . 3_666
O4 Nd1 O2 69.87(14) . 3_666
O7 Nd1 O2 75.58(14) . 3_666
O1 Nd1 O6 121.01(5) . 3_767
O6 Nd1 O6 64.51(13) 1_554 3_767
O5 Nd1 O6 50.02(6) 3_767 3_767
O3 Nd1 O6 103.02(10) . 3_767
O8 Nd1 O6 68.89(14) . 3_767
O4 Nd1 O6 70.00(15) . 3_767
O7 Nd1 O6 124.46(11) . 3_767
O2 Nd1 O6 125.29(11) 3_666 3_767
O1 Nd1 O1 62.62(7) . 3_666
O6 Nd1 O1 117.12(12) 1_554 3_666
O5 Nd1 O1 126.02(10) 3_767 3_666
O3 Nd1 O1 65.98(10) . 3_666
O8 Nd1 O1 122.99(8) . 3_666
O4 Nd1 O1 97.98(11) . 3_666
O7 Nd1 O1 66.84(13) . 3_666
O2 Nd1 O1 49.02(6) 3_666 3_666
O6 Nd1 O1 167.67(14) 3_767 3_666
O1 Nd1 C7 97.52(12) . .
O6 Nd1 C7 104.23(15) 1_554 .
O5 Nd1 C7 72.69(10) 3_767 .
O3 Nd1 C7 24.84(12) . .
O8 Nd1 C7 148.45(10) . .
O4 Nd1 C7 26.04(13) . .
O7 Nd1 C7 143.79(11) . .
O2 Nd1 C7 71.34(11) 3_666 .
O6 Nd1 C7 87.42(12) 3_767 .
O1 Nd1 C7 80.34(11) 3_666 .
O1 Nd1 C9 97.75(12) . 3_767
O6 Nd1 C9 90.26(14) 1_554 3_767
O5 Nd1 C9 24.22(12) 3_767 3_767
O3 Nd1 C9 85.89(12) . 3_767
O8 Nd1 C9 70.90(12) . 3_767
O4 Nd1 C9 71.63(12) . 3_767
O7 Nd1 C9 137.45(13) . 3_767
O2 Nd1 C9 140.10(13) 3_666 3_767
O6 Nd1 C9 25.80(11) 3_767 3_767
O1 Nd1 C9 148.93(12) 3_666 3_767
C7 Nd1 C9 78.73(13) . 3_767

loop_
_geom_bond_atom_site_label_1
_geom_bond_atom_site_label_2
_geom_bond_distance
_geom_bond_site_symmetry_2
C3 N3 1.3900 .
C3 N2 1.3902 .
C3 S4 1.635(3) .
N3 C2 1.3900 .
C2 N1 1.3900 .
C2 S1 1.6456 .
N1 C1 1.3900 .
C1 N2 1.3900 .
C1 S3 1.6654 .
S1 C5 1.790(6) .
S3 C4 1.7746 .
O1 C8 1.248(5) .
O1 Nd1 2.445(3) .
O1 Nd1 2.716(3) 3_666
O2 C8 1.271(6) .
O2 Nd1 2.556(2) 3_666
O3 C7 1.228(6) .
O3 Nd1 2.506(3) .
O4 C7 1.278(6) .
O4 Nd1 2.537(3) .
O5 C9 1.257(6) .
O5 Nd1 2.5085(18) 3_767
O6 C9 1.310(5) .
O6 Nd1 2.447(3) 1_556
O6 Nd1 2.665(3) 3_767
O7 Nd1 2.540(3) .
O8 Nd1 2.524(3) .
C4 C9 1.470(4) .
C4 H4A 0.9700 .
C4 H4B 0.9700 .
C5 C8 1.4782 .
C5 H5A 0.9700 .
C5 H5B 0.9700 .
C7 C46 1.497(15) 4_565
C7 Nd1 2.906(5) .
C8 Nd1 3.018(4) 3_666
C9 Nd1 3.009(4) 3_767
O10 H47A 0.9700 .
O10 H47B 0.9700 .
C46 C7 1.497(15) 4_566
C46 S4 1.797(16) .
C46 H46A 0.9700 .
C46 H46B 0.9700 .
Nd1 O6 2.447(2) 1_554
Nd1 O5 2.509(3) 3_767
Nd1 O2 2.556(3) 3_666
Nd1 O6 2.665(3) 3_767
Nd1 O1 2.716(4) 3_666
Nd1 C9 3.009(4) 3_767

loop_
_geom_torsion_atom_site_label_1
_geom_torsion_atom_site_label_2
_geom_torsion_atom_site_label_3
_geom_torsion_atom_site_label_4
_geom_torsion
_geom_torsion_site_symmetry_1
_geom_torsion_site_symmetry_2
_geom_torsion_site_symmetry_3
_geom_torsion_site_symmetry_4
N2 C3 N3 C2 0.0 . . . .
S4 C3 N3 C2 178.98(13) . . . .
C3 N3 C2 N1 0.0 . . . .
C3 N3 C2 S1 178.5 . . . .
N3 C2 N1 C1 0.0 . . . .
S1 C2 N1 C1 -178.6 . . . .
C2 N1 C1 N2 0.0 . . . .
C2 N1 C1 S3 178.3 . . . .
N1 C1 N2 C3 0.0 . . . .
S3 C1 N2 C3 -178.2 . . . .
N3 C3 N2 C1 0.0 . . . .
S4 C3 N2 C1 -178.88(14) . . . .
N3 C2 S1 C5 5.28(15) . . . .
N1 C2 S1 C5 -176.20(15) . . . .
N1 C1 S3 C4 179.7 . . . .
N2 C1 S3 C4 -2.1 . . . .
C1 S3 C4 C9 96.1(2) . . . .
C2 S1 C5 C8 78.16(10) . . . .
Nd1 O3 C7 O4 4.1(4) . . . .
Nd1 O3 C7 C46 -178.6(5) . . . 4_565
Nd1 O4 C7 O3 -4.0(4) . . . .
Nd1 O4 C7 C46 178.6(5) . . . 4_565
Nd1 O1 C8 O2 175.12(16) . . . .
Nd1 O1 C8 O2 2.1(4) 3_666 . . .
Nd1 O1 C8 C5 -0.2(6) . . . .
Nd1 O1 C8 C5 -173.20(11) 3_666 . . .
Nd1 O1 C8 Nd1 173.0(5) . . . 3_666
Nd1 O2 C8 O1 -2.3(5) 3_666 . . .
Nd1 O2 C8 C5 173.00(9) 3_666 . . .
S1 C5 C8 O1 170.6(4) . . . .
S1 C5 C8 O2 -4.79(10) . . . .
S1 C5 C8 Nd1 55.1(8) . . . 3_666
Nd1 O5 C9 O6 -0.6(5) 3_767 . . .
Nd1 O5 C9 C4 174.6(3) 3_767 . . .
Nd1 O6 C9 O5 173.2(2) 1_556 . . .
Nd1 O6 C9 O5 0.5(4) 3_767 . . .
Nd1 O6 C9 C4 -2.0(9) 1_556 . . .
Nd1 O6 C9 C4 -174.7(4) 3_767 . . .
Nd1 O6 C9 Nd1 172.7(6) 1_556 . . 3_767
S3 C4 C9 O5 -40.0(5) . . . .
S3 C4 C9 O6 135.0(3) . . . .
S3 C4 C9 Nd1 17(4) . . . 3_767
N3 C3 S4 C46 -173.9(4) . . . .
N2 C3 S4 C46 5.0(4) . . . .
C7 C46 S4 C3 172.6(5) 4_566 . . .
C8 O1 Nd1 O6 -77.0(6) . . . 1_554
Nd1 O1 Nd1 O6 95.1(4) 3_666 . . 1_554
C8 O1 Nd1 O5 43.0(5) . . . 3_767
Nd1 O1 Nd1 O5 -144.86(16) 3_666 . . 3_767
C8 O1 Nd1 O3 116.6(5) . . . .
Nd1 O1 Nd1 O3 -71.31(11) 3_666 . . .
C8 O1 Nd1 O8 -35.4(5) . . . .
Nd1 O1 Nd1 O8 136.78(8) 3_666 . . .
C8 O1 Nd1 O4 106.4(5) . . . .
Nd1 O1 Nd1 O4 -81.47(15) 3_666 . . .
C8 O1 Nd1 O7 -103.7(5) . . . .
Nd1 O1 Nd1 O7 68.44(14) 3_666 . . .
C8 O1 Nd1 O2 -174.3(6) . . . 3_666
Nd1 O1 Nd1 O2 -2.13(4) 3_666 . . 3_666
C8 O1 Nd1 O6 21.4(5) . . . 3_767
Nd1 O1 Nd1 O6 -166.49(14) 3_666 . . 3_767
C8 O1 Nd1 O1 -172.1(6) . . . 3_666
Nd1 O1 Nd1 O1 0.00(2) 3_666 . . 3_666
C8 O1 Nd1 C7 112.9(5) . . . .
Nd1 O1 Nd1 C7 -74.99(11) 3_666 . . .
C8 O1 Nd1 C9 33.3(6) . . . 3_767
Nd1 O1 Nd1 C9 -154.57(12) 3_666 . . 3_767
C7 O3 Nd1 O1 -171.28(19) . . . .
C7 O3 Nd1 O6 15.2(3) . . . 1_554
C7 O3 Nd1 O5 -91.0(2) . . . 3_767
C7 O3 Nd1 O8 -125.0(2) . . . .
C7 O3 Nd1 O4 -2.3(2) . . . .
C7 O3 Nd1 O7 128.7(2) . . . .
C7 O3 Nd1 O2 71.40(18) . . . 3_666
C7 O3 Nd1 O6 -52.45(19) . . . 3_767
C7 O3 Nd1 O1 121.7(2) . . . 3_666
C7 O3 Nd1 C9 -71.9(2) . . . 3_767
C7 O4 Nd1 O1 14.8(3) . . . .
C7 O4 Nd1 O6 -163.92(18) . . . 1_554
C7 O4 Nd1 O5 77.5(2) . . . 3_767
C7 O4 Nd1 O3 2.2(2) . . . .
C7 O4 Nd1 O8 127.4(2) . . . .
C7 O4 Nd1 O7 -109.3(2) . . . .
C7 O4 Nd1 O2 -88.5(3) . . . 3_666
C7 O4 Nd1 O6 129.5(2) . . . 3_767
C7 O4 Nd1 O1 -47.7(2) . . . 3_666
C7 O4 Nd1 C9 102.2(2) . . . 3_767
O3 C7 Nd1 O1 8.40(18) . . . .
O4 C7 Nd1 O1 -167.5(2) . . . .
C46 C7 Nd1 O1 118(30) 4_565 . . .
O3 C7 Nd1 O6 -167.8(3) . . . 1_554
O4 C7 Nd1 O6 16.30(18) . . . 1_554
C46 C7 Nd1 O6 -58(30) 4_565 . . 1_554
O3 C7 Nd1 O5 80.6(2) . . . 3_767
O4 C7 Nd1 O5 -95.3(2) . . . 3_767
C46 C7 Nd1 O5 -170(30) 4_565 . . 3_767
O4 C7 Nd1 O3 -175.9(4) . . . .
C46 C7 Nd1 O3 110(30) 4_565 . . .
O3 C7 Nd1 O8 89.0(3) . . . .
O4 C7 Nd1 O8 -86.9(3) . . . .
C46 C7 Nd1 O8 -161(30) 4_565 . . .
O3 C7 Nd1 O4 175.9(4) . . . .
C46 C7 Nd1 O4 -75(30) 4_565 . . .
O3 C7 Nd1 O7 -76.9(3) . . . .
O4 C7 Nd1 O7 107.2(2) . . . .
C46 C7 Nd1 O7 33(30) 4_565 . . .
O3 C7 Nd1 O2 -101.92(18) . . . 3_666
O4 C7 Nd1 O2 82.2(3) . . . 3_666
C46 C7 Nd1 O2 8(30) 4_565 . . 3_666
O3 C7 Nd1 O6 129.35(18) . . . 3_767
O4 C7 Nd1 O6 -46.6(2) . . . 3_767
C46 C7 Nd1 O6 -121(30) 4_565 . . 3_767
O3 C7 Nd1 O1 -52.06(19) . . . 3_666
O4 C7 Nd1 O1 132.0(2) . . . 3_666
C46 C7 Nd1 O1 57(30) 4_565 . . 3_666
O3 C7 Nd1 C9 104.9(3) . . . 3_767
O4 C7 Nd1 C9 -71.1(2) . . . 3_767
C46 C7 Nd1 C9 -146(30) 4_565 . . 3_767
